data_7231860
loop_
_publ_author_name
'Hsieh, Wan-Chi'
'Lin, Chi-Hui'
'Yang, Yu-Ju'
'Yang, Ding-Yah'

_publ_section_title
;
 Multicomponent synthesis of pyrano[2,3-c]coumarins
;
_journal_issue 68
_journal_name_full 'RSC Advances'
_journal_page_first 39162
_journal_paper_doi 10.1039/C8RA06666C
_journal_volume 8
_journal_year 2018
_chemical_formula_moiety 'C28 H30 N2 O6'
_chemical_formula_sum 'C28 H30 N2 O6'
_chemical_formula_weight 490.54
_space_group_crystal_system monoclinic
_space_group_IT_number 14
_space_group_name_Hall '-P 2ybc'
_space_group_name_H-M_alt 'P 1 21/c 1'
_symmetry_cell_setting monoclinic
_symmetry_space_group_name_Hall '-P 2ybc'
_symmetry_space_group_name_H-M 'P 1 21/c 1'
_atom_sites_solution_hydrogens mixed
_audit_creation_method SHELXL-2014/7
_audit_update_record
;
2018-05-30 deposited with the CCDC.
2018-11-19 downloaded from the CCDC.
;
_cell_angle_alpha 90
_cell_angle_beta 93.648(4)
_cell_angle_gamma 90
_cell_formula_units_Z 4
_cell_length_a 9.8560(12)
_cell_length_b 17.574(2)
_cell_length_c 14.1176(15)
_cell_measurement_reflns_used 9918
_cell_measurement_temperature 150(2)
_cell_measurement_theta_max 26.375
_cell_measurement_theta_min 2.846
_cell_volume 2440.3(5)
_computing_cell_refinement 'SAINT V7.34A (Bruker AXS, 2006)'
_computing_data_collection 'APEX2 (Bruker AXS, 2010)'
_computing_data_reduction 'SAINT V7.34A (Bruker AXS, 2006)'
_computing_molecular_graphics 'Bruker SHELXTL'
_computing_publication_material 'Bruker SHELXTL'
_computing_structure_refinement 'SHELXL-2014/7 (Sheldrick, 2014)'
_computing_structure_solution 'SHELXL-2014/7 (Sheldrick, 2014)'
_diffrn_ambient_temperature 150(2)
_diffrn_measured_fraction_theta_full 0.998
_diffrn_measured_fraction_theta_max 0.996
_diffrn_measurement_device_type 'Bruker APEX-II CCD'
_diffrn_measurement_method '\f and \w scans'
_diffrn_radiation_probe x-ray
_diffrn_radiation_type MoK\a
_diffrn_radiation_wavelength 0.71073
_diffrn_reflns_av_R_equivalents 0.0776
_diffrn_reflns_av_unetI/netI 0.0377
_diffrn_reflns_Laue_measured_fraction_full 0.998
_diffrn_reflns_Laue_measured_fraction_max 0.996
_diffrn_reflns_limit_h_max 12
_diffrn_reflns_limit_h_min -12
_diffrn_reflns_limit_k_max 21
_diffrn_reflns_limit_k_min -21
_diffrn_reflns_limit_l_max 16
_diffrn_reflns_limit_l_min -17
_diffrn_reflns_number 45476
_diffrn_reflns_point_group_measured_fraction_full 0.998
_diffrn_reflns_point_group_measured_fraction_max 0.996
_diffrn_reflns_theta_full 25.242
_diffrn_reflns_theta_max 26.419
_diffrn_reflns_theta_min 2.709
_exptl_absorpt_coefficient_mu 0.094
_exptl_absorpt_correction_T_max 0.9281
_exptl_absorpt_correction_T_min 0.8068
_exptl_absorpt_correction_type multi-scan
_exptl_absorpt_process_details 'SADABS V2012/1 (Bruker AXS Inc.)'
_exptl_crystal_colour yellow
_exptl_crystal_density_diffrn 1.335
_exptl_crystal_description parallelepiped
_exptl_crystal_F_000 1040
_exptl_crystal_size_max 0.500
_exptl_crystal_size_mid 0.220
_exptl_crystal_size_min 0.150
_refine_diff_density_max 0.327
_refine_diff_density_min -0.313
_refine_diff_density_rms 0.057
_refine_ls_extinction_method none
_refine_ls_goodness_of_fit_ref 1.025
_refine_ls_hydrogen_treatment mixed
_refine_ls_matrix_type full
_refine_ls_number_parameters 329
_refine_ls_number_reflns 4999
_refine_ls_number_restraints 0
_refine_ls_restrained_S_all 1.025
_refine_ls_R_factor_all 0.0751
_refine_ls_R_factor_gt 0.0487
_refine_ls_shift/su_max 0.000
_refine_ls_shift/su_mean 0.000
_refine_ls_structure_factor_coef Fsqd
_refine_ls_weighting_details 'w=1/[\s^2^(Fo^2^)+(0.0676P)^2^+1.8632P] where P=(Fo^2^+2Fc^2^)/3'
_refine_ls_weighting_scheme calc
_refine_ls_wR_factor_gt 0.1187
_refine_ls_wR_factor_ref 0.1427
_reflns_Friedel_coverage 0.000
_reflns_number_gt 3712
_reflns_number_total 4999
_reflns_threshold_expression 'I > 2\s(I)'
_cod_data_source_file c8ra06666c2.cif
_cod_data_source_block jm082
_cod_depositor_comments
;
The following automatic conversions were performed:

'_symmetry_cell_setting' value 'Monoclinic' changed to 'monoclinic'
according to
/home/data/users/saulius/crontab/automatic-downloads/rss-feeds/RSC/lib/dictionaries/cif_core.dic
dictionary named 'cif_core.dic' version 2.4.2 from 2011-04-26.

Automatic conversion script
Id: cif_fix_values 4973 2017-02-22 13:04:09Z antanas 
;
_cod_original_sg_symbol_H-M P2(1)/c
_cod_database_code 7231860
_shelx_shelxl_version_number 2014/7
_shelx_space_group_comment
; 
The symmetry employed for this shelxl refinement is uniquely defined 
by the following loop, which should always be used as a source of 
symmetry information in preference to the above space-group names. 
They are only intended as comments. 
;
_shelx_estimated_absorpt_t_min 0.954
_shelx_estimated_absorpt_t_max 0.986

loop_
_space_group_symop_operation_xyz
'x, y, z'
'-x, y+1/2, -z+1/2'
'-x, -y, -z'
'x, -y-1/2, z-1/2'

loop_
_atom_site_label
_atom_site_type_symbol
_atom_site_fract_x
_atom_site_fract_y
_atom_site_fract_z
_atom_site_U_iso_or_equiv
_atom_site_adp_type
_atom_site_occupancy
_atom_site_site_symmetry_order
_atom_site_calc_flag
_atom_site_refinement_flags_posn
_atom_site_refinement_flags_adp
O1 O 0.51458(13) 0.35729(8) 0.47840(10) 0.0261(3) Uani 1 1 d . .
O2 O 0.13177(13) 0.26268(7) 0.48527(9) 0.0204(3) Uani 1 1 d . .
O3 O 0.60898(15) 0.26817(10) 0.56942(12) 0.0421(4) Uani 1 1 d . .
O4 O 0.09333(15) 0.20561(8) 0.31449(10) 0.0269(3) Uani 1 1 d . .
H4A H 0.092(3) 0.2408(16) 0.362(2) 0.046(8) Uiso 1 1 d . .
O5 O 0.18050(14) -0.00825(7) 0.42052(9) 0.0236(3) Uani 1 1 d . .
O6 O 0.13457(16) 0.02505(8) 0.56477(10) 0.0301(3) Uani 1 1 d . .
N1 N 0.35042(17) 0.55177(10) 0.26727(13) 0.0283(4) Uani 1 1 d . .
N2 N 0.19794(17) -0.10869(9) 0.10911(11) 0.0235(4) Uani 1 1 d . .
C1 C 0.40503(18) 0.38985(10) 0.42877(12) 0.0179(4) Uani 1 1 d . .
C2 C 0.43202(18) 0.45365(11) 0.37590(13) 0.0199(4) Uani 1 1 d . .
H2A H 0.5219 0.4732 0.3762 0.024 Uiso 1 1 calc R U
C3 C 0.32612(19) 0.48956(10) 0.32170(13) 0.0189(4) Uani 1 1 d . .
C4 C 0.19304(18) 0.45818(10) 0.32428(13) 0.0197(4) Uani 1 1 d . .
H4B H 0.1194 0.4815 0.2886 0.024 Uiso 1 1 calc R U
C5 C 0.16980(18) 0.39470(10) 0.37756(13) 0.0188(4) Uani 1 1 d . .
H5A H 0.0801 0.3750 0.3780 0.023 Uiso 1 1 calc R U
C6 C 0.27535(18) 0.35806(10) 0.43155(12) 0.0168(4) Uani 1 1 d . .
C7 C 0.26204(18) 0.29106(10) 0.48876(12) 0.0172(4) Uani 1 1 d . .
C8 C 0.36870(19) 0.26021(11) 0.54146(13) 0.0213(4) Uani 1 1 d . .
C9 C 0.5029(2) 0.29246(12) 0.53311(14) 0.0271(5) Uani 1 1 d . .
C10 C 0.3524(2) 0.19430(11) 0.60980(14) 0.0256(4) Uani 1 1 d . .
C11 C 0.1993(2) 0.18176(11) 0.61839(13) 0.0242(4) Uani 1 1 d . .
H11A H 0.1667 0.2201 0.6630 0.029 Uiso 1 1 calc R U
H11B H 0.1865 0.1311 0.6471 0.029 Uiso 1 1 calc R U
C12 C 0.10954(19) 0.18623(11) 0.52676(13) 0.0213(4) Uani 1 1 d . .
C13 C 0.13540(19) 0.12560(11) 0.45160(13) 0.0197(4) Uani 1 1 d . .
C14 C 0.12389(18) 0.13777(11) 0.35573(13) 0.0201(4) Uani 1 1 d . .
C15 C 0.14376(18) 0.07757(11) 0.28919(13) 0.0197(4) Uani 1 1 d . .
C16 C 0.13687(19) 0.08611(11) 0.19021(14) 0.0225(4) Uani 1 1 d . .
H16A H 0.1183 0.1349 0.1635 0.027 Uiso 1 1 calc R U
C17 C 0.15633(19) 0.02571(11) 0.13102(13) 0.0223(4) Uani 1 1 d . .
H17A H 0.1517 0.0335 0.0643 0.027 Uiso 1 1 calc R U
C18 C 0.18331(17) -0.04823(11) 0.16800(13) 0.0193(4) Uani 1 1 d . .
C19 C 0.19424(18) -0.05696(11) 0.26724(13) 0.0205(4) Uani 1 1 d . .
H19A H 0.2160 -0.1052 0.2946 0.025 Uiso 1 1 calc R U
C20 C 0.17320(18) 0.00498(11) 0.32473(13) 0.0189(4) Uani 1 1 d . .
C21 C 0.14827(19) 0.04739(11) 0.48475(13) 0.0221(4) Uani 1 1 d . .
C22 C 0.4889(2) 0.57709(13) 0.25719(18) 0.0352(5) Uani 1 1 d . .
H22A H 0.4881 0.6221 0.2161 0.053 Uiso 1 1 calc R U
H22B H 0.5314 0.5900 0.3198 0.053 Uiso 1 1 calc R U
H22C H 0.5407 0.5363 0.2289 0.053 Uiso 1 1 calc R U
C23 C 0.2407(2) 0.60041(12) 0.22915(16) 0.0327(5) Uani 1 1 d . .
H23A H 0.2785 0.6417 0.1923 0.049 Uiso 1 1 calc R U
H23B H 0.1774 0.5704 0.1880 0.049 Uiso 1 1 calc R U
H23C H 0.1925 0.6220 0.2815 0.049 Uiso 1 1 calc R U
C24 C 0.4103(3) 0.21693(14) 0.71003(15) 0.0397(6) Uani 1 1 d . .
H24A H 0.3997 0.1744 0.7538 0.060 Uiso 1 1 calc R U
H24B H 0.5070 0.2294 0.7079 0.060 Uiso 1 1 calc R U
H24C H 0.3610 0.2613 0.7320 0.060 Uiso 1 1 calc R U
C25 C 0.4267(2) 0.12282(13) 0.57776(17) 0.0349(5) Uani 1 1 d . .
H25A H 0.4144 0.0815 0.6230 0.052 Uiso 1 1 calc R U
H25B H 0.3892 0.1075 0.5147 0.052 Uiso 1 1 calc R U
H25C H 0.5238 0.1339 0.5751 0.052 Uiso 1 1 calc R U
C26 C -0.0403(2) 0.18612(12) 0.54664(16) 0.0301(5) Uani 1 1 d . .
H26A H -0.0639 0.1372 0.5745 0.045 Uiso 1 1 calc R U
H26B H -0.0582 0.2272 0.5911 0.045 Uiso 1 1 calc R U
H26C H -0.0954 0.1939 0.4872 0.045 Uiso 1 1 calc R U
C27 C 0.1767(2) -0.09996(13) 0.00685(14) 0.0288(5) Uani 1 1 d . .
H27A H 0.1914 -0.1489 -0.0241 0.043 Uiso 1 1 calc R U
H27B H 0.0834 -0.0827 -0.0090 0.043 Uiso 1 1 calc R U
H27C H 0.2408 -0.0623 -0.0153 0.043 Uiso 1 1 calc R U
C28 C 0.2333(2) -0.18298(12) 0.14758(15) 0.0282(5) Uani 1 1 d . .
H28A H 0.2395 -0.2194 0.0955 0.042 Uiso 1 1 calc R U
H28B H 0.3211 -0.1800 0.1841 0.042 Uiso 1 1 calc R U
H28C H 0.1632 -0.1997 0.1892 0.042 Uiso 1 1 calc R U

loop_
_atom_site_aniso_label
_atom_site_aniso_U_11
_atom_site_aniso_U_22
_atom_site_aniso_U_33
_atom_site_aniso_U_23
_atom_site_aniso_U_13
_atom_site_aniso_U_12
O1 0.0170(7) 0.0288(8) 0.0320(8) 0.0113(6) -0.0036(5) -0.0027(6)
O2 0.0205(7) 0.0160(7) 0.0249(7) 0.0040(5) 0.0036(5) -0.0037(5)
O3 0.0245(8) 0.0458(10) 0.0545(10) 0.0248(8) -0.0094(7) -0.0024(7)
O4 0.0386(9) 0.0183(7) 0.0234(7) 0.0043(6) -0.0023(6) 0.0023(6)
O5 0.0331(8) 0.0184(7) 0.0193(7) 0.0046(5) 0.0012(6) -0.0018(6)
O6 0.0457(9) 0.0236(8) 0.0211(7) 0.0051(6) 0.0034(6) -0.0045(6)
N1 0.0236(9) 0.0212(9) 0.0402(10) 0.0105(7) 0.0014(7) -0.0013(7)
N2 0.0257(9) 0.0236(9) 0.0212(8) 0.0018(7) 0.0026(6) 0.0026(7)
C1 0.0173(9) 0.0190(9) 0.0174(9) -0.0012(7) 0.0005(7) 0.0006(7)
C2 0.0167(9) 0.0205(10) 0.0227(9) 0.0000(7) 0.0030(7) -0.0036(7)
C3 0.0216(9) 0.0160(9) 0.0196(9) -0.0007(7) 0.0043(7) -0.0002(7)
C4 0.0189(9) 0.0168(9) 0.0234(9) 0.0000(7) 0.0010(7) 0.0021(7)
C5 0.0155(9) 0.0193(9) 0.0221(9) -0.0026(7) 0.0038(7) -0.0017(7)
C6 0.0195(9) 0.0160(9) 0.0152(8) -0.0016(7) 0.0031(7) -0.0003(7)
C7 0.0174(9) 0.0175(9) 0.0171(9) -0.0020(7) 0.0044(7) -0.0024(7)
C8 0.0232(10) 0.0210(10) 0.0194(9) 0.0033(7) 0.0003(7) -0.0027(8)
C9 0.0248(10) 0.0292(11) 0.0268(10) 0.0084(9) -0.0022(8) -0.0007(8)
C10 0.0279(11) 0.0236(10) 0.0246(10) 0.0070(8) -0.0029(8) -0.0033(8)
C11 0.0351(11) 0.0205(10) 0.0175(9) 0.0022(7) 0.0044(8) -0.0043(8)
C12 0.0232(10) 0.0159(9) 0.0249(10) 0.0057(8) 0.0040(8) -0.0023(7)
C13 0.0203(9) 0.0175(9) 0.0215(9) 0.0033(7) 0.0020(7) -0.0037(7)
C14 0.0167(9) 0.0184(9) 0.0251(10) 0.0049(8) 0.0002(7) -0.0027(7)
C15 0.0177(9) 0.0194(9) 0.0218(10) 0.0038(7) 0.0012(7) -0.0034(7)
C16 0.0223(10) 0.0198(10) 0.0253(10) 0.0076(8) -0.0002(8) 0.0001(8)
C17 0.0216(10) 0.0257(10) 0.0193(9) 0.0042(8) 0.0002(7) -0.0001(8)
C18 0.0126(8) 0.0226(10) 0.0230(9) 0.0020(8) 0.0028(7) -0.0002(7)
C19 0.0195(9) 0.0181(9) 0.0240(10) 0.0057(7) 0.0015(7) -0.0005(7)
C20 0.0162(9) 0.0207(9) 0.0197(9) 0.0046(7) -0.0002(7) -0.0033(7)
C21 0.0235(10) 0.0209(10) 0.0216(10) 0.0015(8) -0.0001(7) -0.0051(8)
C22 0.0330(12) 0.0265(11) 0.0465(13) 0.0134(10) 0.0055(10) -0.0048(9)
C23 0.0343(12) 0.0233(11) 0.0400(12) 0.0103(9) -0.0028(9) 0.0002(9)
C24 0.0502(14) 0.0413(14) 0.0258(11) 0.0137(10) -0.0110(10) -0.0156(11)
C25 0.0307(12) 0.0274(12) 0.0460(13) 0.0091(10) -0.0026(10) 0.0011(9)
C26 0.0286(11) 0.0235(11) 0.0395(12) 0.0056(9) 0.0113(9) -0.0039(9)
C27 0.0309(11) 0.0320(12) 0.0233(10) -0.0022(9) 0.0003(8) 0.0063(9)
C28 0.0336(11) 0.0222(10) 0.0286(11) -0.0016(8) 0.0000(9) 0.0024(9)

loop_
_atom_type_symbol
_atom_type_description
_atom_type_scat_dispersion_real
_atom_type_scat_dispersion_imag
_atom_type_scat_source
C C 0.0033 0.0016 'International Tables Vol C Tables 4.2.6.8 and 6.1.1.4'
H H 0.0000 0.0000 'International Tables Vol C Tables 4.2.6.8 and 6.1.1.4'
N N 0.0061 0.0033 'International Tables Vol C Tables 4.2.6.8 and 6.1.1.4'
O O 0.0106 0.0060 'International Tables Vol C Tables 4.2.6.8 and 6.1.1.4'

loop_
_geom_angle_atom_site_label_1
_geom_angle_atom_site_label_2
_geom_angle_atom_site_label_3
_geom_angle
C1 O1 C9 122.43(15)
C7 O2 C12 118.29(14)
C14 O4 H4A 107.4(17)
C20 O5 C21 121.81(15)
C3 N1 C23 121.71(17)
C3 N1 C22 120.02(17)
C23 N1 C22 117.71(17)
C18 N2 C28 120.43(16)
C18 N2 C27 120.64(16)
C28 N2 C27 118.93(16)
O1 C1 C2 116.18(16)
O1 C1 C6 120.64(16)
C2 C1 C6 123.17(17)
C1 C2 C3 119.80(17)
C1 C2 H2A 120.1
C3 C2 H2A 120.1
N1 C3 C2 121.02(17)
N1 C3 C4 121.24(17)
C2 C3 C4 117.74(17)
C5 C4 C3 120.95(17)
C5 C4 H4B 119.5
C3 C4 H4B 119.5
C4 C5 C6 121.71(17)
C4 C5 H5A 119.1
C6 C5 H5A 119.1
C1 C6 C5 116.62(16)
C1 C6 C7 117.33(16)
C5 C6 C7 126.04(16)
C8 C7 O2 124.18(16)
C8 C7 C6 122.55(16)
O2 C7 C6 113.26(15)
C7 C8 C9 118.45(17)
C7 C8 C10 122.73(17)
C9 C8 C10 118.82(16)
O3 C9 O1 115.16(18)
O3 C9 C8 126.47(19)
O1 C9 C8 118.37(16)
C8 C10 C11 107.60(16)
C8 C10 C25 111.35(17)
C11 C10 C25 113.24(17)
C8 C10 C24 109.71(16)
C11 C10 C24 105.78(17)
C25 C10 C24 108.99(18)
C10 C11 C12 116.48(16)
C10 C11 H11A 108.2
C12 C11 H11A 108.2
C10 C11 H11B 108.2
C12 C11 H11B 108.2
H11A C11 H11B 107.3
O2 C12 C26 104.06(15)
O2 C12 C13 108.63(14)
C26 C12 C13 109.41(16)
O2 C12 C11 106.80(15)
C26 C12 C11 111.20(16)
C13 C12 C11 116.00(16)
C14 C13 C21 117.78(17)
C14 C13 C12 124.61(17)
C21 C13 C12 116.61(16)
O4 C14 C13 124.48(18)
O4 C14 C15 113.80(16)
C13 C14 C15 121.72(17)
C20 C15 C16 116.87(17)
C20 C15 C14 118.18(16)
C16 C15 C14 124.94(17)
C17 C16 C15 121.61(17)
C17 C16 H16A 119.2
C15 C16 H16A 119.2
C16 C17 C18 120.97(17)
C16 C17 H17A 119.5
C18 C17 H17A 119.5
N2 C18 C19 121.22(17)
N2 C18 C17 120.94(17)
C19 C18 C17 117.84(17)
C20 C19 C18 119.62(17)
C20 C19 H19A 120.2
C18 C19 H19A 120.2
O5 C20 C19 116.48(16)
O5 C20 C15 120.47(17)
C19 C20 C15 123.03(17)
O6 C21 O5 115.20(17)
O6 C21 C13 126.40(18)
O5 C21 C13 118.40(16)
N1 C22 H22A 109.5
N1 C22 H22B 109.5
H22A C22 H22B 109.5
N1 C22 H22C 109.5
H22A C22 H22C 109.5
H22B C22 H22C 109.5
N1 C23 H23A 109.5
N1 C23 H23B 109.5
H23A C23 H23B 109.5
N1 C23 H23C 109.5
H23A C23 H23C 109.5
H23B C23 H23C 109.5
C10 C24 H24A 109.5
C10 C24 H24B 109.5
H24A C24 H24B 109.5
C10 C24 H24C 109.5
H24A C24 H24C 109.5
H24B C24 H24C 109.5
C10 C25 H25A 109.5
C10 C25 H25B 109.5
H25A C25 H25B 109.5
C10 C25 H25C 109.5
H25A C25 H25C 109.5
H25B C25 H25C 109.5
C12 C26 H26A 109.5
C12 C26 H26B 109.5
H26A C26 H26B 109.5
C12 C26 H26C 109.5
H26A C26 H26C 109.5
H26B C26 H26C 109.5
N2 C27 H27A 109.5
N2 C27 H27B 109.5
H27A C27 H27B 109.5
N2 C27 H27C 109.5
H27A C27 H27C 109.5
H27B C27 H27C 109.5
N2 C28 H28A 109.5
N2 C28 H28B 109.5
H28A C28 H28B 109.5
N2 C28 H28C 109.5
H28A C28 H28C 109.5
H28B C28 H28C 109.5

loop_
_geom_bond_atom_site_label_1
_geom_bond_atom_site_label_2
_geom_bond_distance
O1 C1 1.374(2)
O1 C9 1.385(2)
O2 C7 1.375(2)
O2 C12 1.487(2)
O3 C9 1.212(2)
O4 C14 1.352(2)
O4 H4A 0.91(3)
O5 C20 1.370(2)
O5 C21 1.384(2)
O6 C21 1.212(2)
N1 C3 1.366(2)
N1 C23 1.454(3)
N1 C22 1.451(3)
N2 C18 1.362(2)
N2 C28 1.448(3)
N2 C27 1.454(2)
C1 C2 1.382(3)
C1 C6 1.398(3)
C2 C3 1.404(3)
C2 H2A 0.9500
C3 C4 1.425(3)
C4 C5 1.373(3)
C4 H4B 0.9500
C5 C6 1.406(3)
C5 H5A 0.9500
C6 C7 1.439(2)
C7 C8 1.361(3)
C8 C9 1.451(3)
C8 C10 1.522(3)
C10 C11 1.538(3)
C10 C25 1.536(3)
C10 C24 1.544(3)
C11 C12 1.522(3)
C11 H11A 0.9900
C11 H11B 0.9900
C12 C26 1.521(3)
C12 C13 1.536(3)
C13 C14 1.368(3)
C13 C21 1.455(3)
C14 C15 1.436(3)
C15 C20 1.395(3)
C15 C16 1.403(3)
C16 C17 1.372(3)
C16 H16A 0.9500
C17 C18 1.419(3)
C17 H17A 0.9500
C18 C19 1.407(3)
C19 C20 1.381(3)
C19 H19A 0.9500
C22 H22A 0.9800
C22 H22B 0.9800
C22 H22C 0.9800
C23 H23A 0.9800
C23 H23B 0.9800
C23 H23C 0.9800
C24 H24A 0.9800
C24 H24B 0.9800
C24 H24C 0.9800
C25 H25A 0.9800
C25 H25B 0.9800
C25 H25C 0.9800
C26 H26A 0.9800
C26 H26B 0.9800
C26 H26C 0.9800
C27 H27A 0.9800
C27 H27B 0.9800
C27 H27C 0.9800
C28 H28A 0.9800
C28 H28B 0.9800
C28 H28C 0.9800
